data_4313498
loop_
_publ_author_name
'Kenneth W. Henderson'
'Alan R. Kennedy'
'Dugald J. MacDougall'

_publ_section_title
;
 Aggregation Patterns in \a,\a'-Stabilized Carbanions: Assembly of a
 Sodium Cage Polymer by Slip-Stacking of Dimers
;
_journal_name_full 'Inorganic Chemistry'
_journal_page_first 2736
_journal_page_last 2741
_journal_paper_doi 10.1021/ic026194w
_journal_volume 42
_journal_year 2003
_chemical_formula_sum 'C12 H14 N Na O3 S'
_chemical_formula_weight 275.29
_chemical_name_systematic
;
 ?
;
_space_group_IT_number 14
_symmetry_cell_setting monoclinic
_symmetry_space_group_name_Hall '-P 2yn'
_symmetry_space_group_name_H-M 'P 1 21/n 1'
_atom_sites_solution_hydrogens geom
_atom_sites_solution_primary direct
_atom_sites_solution_secondary difmap
_audit_creation_method SHELXL-97
_cell_angle_alpha 90.00
_cell_angle_beta 90.949(1)
_cell_angle_gamma 90.00
_cell_formula_units_Z 4
_cell_length_a 5.8700(1)
_cell_length_b 21.7690(5)
_cell_length_c 10.1300(2)
_cell_measurement_reflns_used all
_cell_measurement_temperature 123(2)
_cell_measurement_theta_max 27.40
_cell_measurement_theta_min 3.45
_cell_volume 1294.27(4)
_computing_data_collection 'Collect & Denzo'
_computing_structure_refinement 'SHELXL-97 (Sheldrick, 1997)'
_computing_structure_solution Shelxs-97
_diffrn_ambient_temperature 123(2)
_diffrn_measured_fraction_theta_full 0.991
_diffrn_measured_fraction_theta_max 0.991
_diffrn_measurement_device_type 'Nonius Kappa CCD'
_diffrn_measurement_method 'phi and omega scans'
_diffrn_radiation_monochromator graphite
_diffrn_radiation_source 'fine-focus sealed tube'
_diffrn_radiation_type MoK\a
_diffrn_radiation_wavelength 0.71073
_diffrn_reflns_av_R_equivalents 0.0141
_diffrn_reflns_av_sigmaI/netI 0.0256
_diffrn_reflns_limit_h_max 7
_diffrn_reflns_limit_h_min -7
_diffrn_reflns_limit_k_max 28
_diffrn_reflns_limit_k_min -28
_diffrn_reflns_limit_l_max 13
_diffrn_reflns_limit_l_min -13
_diffrn_reflns_number 5498
_diffrn_reflns_theta_full 27.40
_diffrn_reflns_theta_max 27.40
_diffrn_reflns_theta_min 3.45
_diffrn_standards_decay_% 0
_diffrn_standards_number 0
_exptl_absorpt_coefficient_mu 0.282
_exptl_absorpt_correction_type none
_exptl_crystal_colour colourless
_exptl_crystal_density_diffrn 1.413
_exptl_crystal_density_method 'not measured'
_exptl_crystal_description needle
_exptl_crystal_F_000 576
_exptl_crystal_size_max 0.70
_exptl_crystal_size_mid 0.20
_exptl_crystal_size_min 0.20
_refine_diff_density_max 0.334
_refine_diff_density_min -0.349
_refine_diff_density_rms 0.047
_refine_ls_extinction_method none
_refine_ls_goodness_of_fit_ref 1.074
_refine_ls_hydrogen_treatment mixed
_refine_ls_matrix_type full
_refine_ls_number_parameters 167
_refine_ls_number_reflns 2916
_refine_ls_number_restraints 0
_refine_ls_restrained_S_all 1.074
_refine_ls_R_factor_all 0.0358
_refine_ls_R_factor_gt 0.0307
_refine_ls_shift/su_max 0.001
_refine_ls_shift/su_mean 0.000
_refine_ls_structure_factor_coef Fsqd
_refine_ls_weighting_details 'calc w=1/[\s^2^(Fo^2^)+(0.0303P)^2^+0.7698P] where P=(Fo^2^+2Fc^2^)/3'
_refine_ls_weighting_scheme calc
_refine_ls_wR_factor_gt 0.0774
_refine_ls_wR_factor_ref 0.0799
_reflns_number_gt 2600
_reflns_number_total 2916
_reflns_threshold_expression >2sigma(I)
_cod_data_source_file ic026194wsi20030130_110948_1.cif
_cod_data_source_block ghend18
_cod_database_code 4313498

loop_
_symmetry_equiv_pos_as_xyz
'x, y, z'
'-x+1/2, y+1/2, -z+1/2'
'-x, -y, -z'
'x-1/2, -y-1/2, z-1/2'

loop_
_atom_site_label
_atom_site_type_symbol
_atom_site_fract_x
_atom_site_fract_y
_atom_site_fract_z
_atom_site_U_iso_or_equiv
_atom_site_adp_type
_atom_site_occupancy
_atom_site_symmetry_multiplicity
_atom_site_calc_flag
_atom_site_refinement_flags
_atom_site_disorder_assembly
_atom_site_disorder_group
Na1 Na 1.13627(9) 0.06018(3) 0.42348(5) 0.01788(14) Uani 1 1 d . . .
O1 O 0.87696(16) 0.11115(4) 0.55888(10) 0.0191(2) Uani 1 1 d . . .
O2 O 0.46608(17) 0.11348(4) 0.49175(9) 0.0186(2) Uani 1 1 d . . .
O3 O 1.19489(18) 0.10590(5) 0.21957(10) 0.0237(2) Uani 1 1 d . . .
N1 N 0.1881(2) -0.00134(6) 0.66534(12) 0.0212(3) Uani 1 1 d . . .
S1 S 0.63892(5) 0.106535(14) 0.59527(3) 0.01411(10) Uani 1 1 d . . .
C1 C 0.5957(2) 0.03973(6) 0.67468(14) 0.0162(3) Uani 1 1 d . . .
C2 C 0.3727(2) 0.01744(6) 0.67342(13) 0.0163(3) Uani 1 1 d . . .
C3 C 0.5974(2) 0.16947(6) 0.70444(13) 0.0154(3) Uani 1 1 d . . .
C4 C 0.7747(2) 0.18771(7) 0.78824(14) 0.0219(3) Uani 1 1 d . . .
H4 H 0.9186 0.1678 0.7846 0.026 Uiso 1 1 calc R . .
C5 C 0.7405(3) 0.23510(8) 0.87721(16) 0.0278(3) Uani 1 1 d . . .
H5 H 0.8606 0.2475 0.9353 0.033 Uiso 1 1 calc R . .
C6 C 0.5306(3) 0.26441(7) 0.88149(16) 0.0276(3) Uani 1 1 d . . .
H6 H 0.5073 0.2969 0.9425 0.033 Uiso 1 1 calc R . .
C7 C 0.3556(3) 0.24643(7) 0.79713(16) 0.0275(3) Uani 1 1 d . . .
H7 H 0.2129 0.2670 0.7998 0.033 Uiso 1 1 calc R . .
C8 C 0.3867(2) 0.19836(7) 0.70816(15) 0.0217(3) Uani 1 1 d . . .
H8 H 0.2657 0.1856 0.6511 0.026 Uiso 1 1 calc R . .
C9 C 1.4075(3) 0.12680(8) 0.16799(15) 0.0266(3) Uani 1 1 d . . .
H9A H 1.5352 0.1168 0.2294 0.032 Uiso 1 1 calc R . .
H9B H 1.4046 0.1717 0.1532 0.032 Uiso 1 1 calc R . .
C10 C 1.4318(3) 0.09254(9) 0.03823(17) 0.0334(4) Uani 1 1 d . . .
H10A H 1.5069 0.1186 -0.0282 0.040 Uiso 1 1 calc R . .
H10B H 1.5220 0.0545 0.0509 0.040 Uiso 1 1 calc R . .
C11 C 1.1895(3) 0.07769(12) -0.00427(19) 0.0455(5) Uani 1 1 d . . .
H11A H 1.1694 0.0329 -0.0164 0.055 Uiso 1 1 calc R . .
H11B H 1.1492 0.0987 -0.0881 0.055 Uiso 1 1 calc R . .
C12 C 1.0436(3) 0.10108(8) 0.10770(15) 0.0286(3) Uani 1 1 d . . .
H12A H 0.9771 0.1416 0.0853 0.034 Uiso 1 1 calc R . .
H12B H 0.9184 0.0720 0.1258 0.034 Uiso 1 1 calc R . .
H1 H 0.694(3) 0.0299(9) 0.7394(19) 0.029(5) Uiso 1 1 d . . .

loop_
_atom_site_aniso_label
_atom_site_aniso_U_11
_atom_site_aniso_U_22
_atom_site_aniso_U_33
_atom_site_aniso_U_23
_atom_site_aniso_U_13
_atom_site_aniso_U_12
Na1 0.0164(3) 0.0197(3) 0.0176(3) -0.0009(2) 0.0024(2) -0.0022(2)
O1 0.0166(5) 0.0187(5) 0.0221(5) -0.0026(4) 0.0058(4) -0.0022(4)
O2 0.0203(5) 0.0201(5) 0.0153(5) 0.0012(4) -0.0013(4) -0.0033(4)
O3 0.0224(5) 0.0310(6) 0.0179(5) 0.0032(4) 0.0019(4) -0.0035(4)
N1 0.0209(6) 0.0207(6) 0.0221(6) 0.0006(5) 0.0025(5) -0.0033(5)
S1 0.01439(17) 0.01378(16) 0.01420(16) -0.00080(11) 0.00203(11) -0.00146(12)
C1 0.0163(6) 0.0150(6) 0.0172(6) 0.0015(5) -0.0002(5) -0.0013(5)
C2 0.0223(7) 0.0139(6) 0.0128(6) 0.0003(5) 0.0024(5) 0.0010(5)
C3 0.0186(6) 0.0125(6) 0.0152(6) -0.0006(5) 0.0031(5) -0.0011(5)
C4 0.0187(7) 0.0233(7) 0.0237(7) -0.0050(6) -0.0002(6) 0.0004(6)
C5 0.0278(8) 0.0284(8) 0.0272(8) -0.0093(6) -0.0003(6) -0.0055(6)
C6 0.0361(9) 0.0181(7) 0.0289(8) -0.0076(6) 0.0088(7) -0.0005(6)
C7 0.0267(8) 0.0228(8) 0.0331(8) -0.0021(6) 0.0054(6) 0.0085(6)
C8 0.0198(7) 0.0216(7) 0.0237(7) 0.0005(6) -0.0003(6) 0.0029(6)
C9 0.0264(8) 0.0311(8) 0.0223(7) 0.0007(6) 0.0040(6) -0.0104(6)
C10 0.0301(9) 0.0448(10) 0.0255(8) -0.0058(7) 0.0076(7) -0.0071(7)
C11 0.0321(9) 0.0744(15) 0.0299(9) -0.0153(9) -0.0040(7) 0.0030(9)
C12 0.0217(7) 0.0400(9) 0.0241(8) 0.0052(7) -0.0025(6) 0.0014(7)

loop_
_atom_type_symbol
_atom_type_description
_atom_type_scat_dispersion_real
_atom_type_scat_dispersion_imag
_atom_type_scat_source
Na Na 0.0362 0.0249 'International Tables Vol C Tables 4.2.6.8 and 6.1.1.4'
O O 0.0106 0.0060 'International Tables Vol C Tables 4.2.6.8 and 6.1.1.4'
N N 0.0061 0.0033 'International Tables Vol C Tables 4.2.6.8 and 6.1.1.4'
S S 0.1246 0.1234 'International Tables Vol C Tables 4.2.6.8 and 6.1.1.4'
C C 0.0033 0.0016 'International Tables Vol C Tables 4.2.6.8 and 6.1.1.4'
H H 0.0000 0.0000 'International Tables Vol C Tables 4.2.6.8 and 6.1.1.4'

loop_
_geom_angle_atom_site_label_1
_geom_angle_atom_site_label_2
_geom_angle_atom_site_label_3
_geom_angle
_geom_angle_site_symmetry_1
_geom_angle_site_symmetry_3
_geom_angle_publ_flag
O3 Na1 O1 115.11(4) . . ?
O3 Na1 O2 85.22(4) . 1_655 ?
O1 Na1 O2 97.68(4) . 1_655 ?
O3 Na1 N1 91.32(4) . 3_656 ?
O1 Na1 N1 87.38(4) . 3_656 ?
O2 Na1 N1 174.73(4) 1_655 3_656 ?
O3 Na1 N1 164.95(4) . 1_655 ?
O1 Na1 N1 77.11(4) . 1_655 ?
O2 Na1 N1 84.37(4) 1_655 1_655 ?
N1 Na1 N1 98.24(4) 3_656 1_655 ?
O3 Na1 C1 85.79(4) . 3_756 ?
O1 Na1 C1 157.76(4) . 3_756 ?
O2 Na1 C1 91.28(4) 1_655 3_756 ?
N1 Na1 C1 84.49(4) 3_656 3_756 ?
N1 Na1 C1 83.61(4) 1_655 3_756 ?
O3 Na1 C2 143.71(4) . 1_655 ?
O1 Na1 C2 87.08(4) . 1_655 ?
O2 Na1 C2 62.61(4) 1_655 1_655 ?
N1 Na1 C2 119.38(4) 3_656 1_655 ?
N1 Na1 C2 22.62(4) 1_655 1_655 ?
C1 Na1 C2 79.03(4) 3_756 1_655 ?
S1 O1 Na1 138.70(6) . . ?
S1 O2 Na1 136.19(6) . 1_455 ?
C12 O3 C9 105.47(11) . . ?
C12 O3 Na1 124.97(9) . . ?
C9 O3 Na1 127.01(9) . . ?
C2 N1 Na1 158.20(11) . 3_656 ?
C2 N1 Na1 88.92(9) . 1_455 ?
Na1 N1 Na1 81.76(4) 3_656 1_455 ?
O1 S1 O2 118.13(6) . . ?
O1 S1 C1 109.51(6) . . ?
O2 S1 C1 108.99(6) . . ?
O1 S1 C3 104.26(6) . . ?
O2 S1 C3 105.48(6) . . ?
C1 S1 C3 110.17(6) . . ?
C2 C1 S1 116.42(10) . . ?
C2 C1 Na1 104.63(9) . 3_756 ?
S1 C1 Na1 113.64(6) . 3_756 ?
C2 C1 H1 121.1(12) . . ?
S1 C1 H1 117.3(12) . . ?
Na1 C1 H1 73.8(12) 3_756 . ?
N1 C2 C1 176.46(14) . . ?
N1 C2 Na1 68.46(9) . 1_455 ?
C1 C2 Na1 108.60(9) . 1_455 ?
C8 C3 C4 120.82(13) . . ?
C8 C3 S1 119.77(11) . . ?
C4 C3 S1 119.37(11) . . ?
C5 C4 C3 119.62(14) . . ?
C5 C4 H4 120.2 . . ?
C3 C4 H4 120.2 . . ?
C4 C5 C6 120.03(15) . . ?
C4 C5 H5 120.0 . . ?
C6 C5 H5 120.0 . . ?
C7 C6 C5 120.08(14) . . ?
C7 C6 H6 120.0 . . ?
C5 C6 H6 120.0 . . ?
C6 C7 C8 120.53(14) . . ?
C6 C7 H7 119.7 . . ?
C8 C7 H7 119.7 . . ?
C3 C8 C7 118.91(14) . . ?
C3 C8 H8 120.5 . . ?
C7 C8 H8 120.5 . . ?
O3 C9 C10 104.70(12) . . ?
O3 C9 H9A 110.8 . . ?
C10 C9 H9A 110.8 . . ?
O3 C9 H9B 110.8 . . ?
C10 C9 H9B 110.8 . . ?
H9A C9 H9B 108.9 . . ?
C11 C10 C9 104.46(14) . . ?
C11 C10 H10A 110.9 . . ?
C9 C10 H10A 110.9 . . ?
C11 C10 H10B 110.9 . . ?
C9 C10 H10B 110.9 . . ?
H10A C10 H10B 108.9 . . ?
C10 C11 C12 104.74(14) . . ?
C10 C11 H11A 110.8 . . ?
C12 C11 H11A 110.8 . . ?
C10 C11 H11B 110.8 . . ?
C12 C11 H11B 110.8 . . ?
H11A C11 H11B 108.9 . . ?
O3 C12 C11 105.40(13) . . ?
O3 C12 H12A 110.7 . . ?
C11 C12 H12A 110.7 . . ?
O3 C12 H12B 110.7 . . ?
C11 C12 H12B 110.7 . . ?
H12A C12 H12B 108.8 . . ?

loop_
_geom_bond_atom_site_label_1
_geom_bond_atom_site_label_2
_geom_bond_distance
_geom_bond_site_symmetry_2
_geom_bond_publ_flag
Na1 O3 2.3236(11) . ?
Na1 O1 2.3449(11) . ?
Na1 O2 2.3513(11) 1_655 ?
Na1 N1 2.4532(13) 3_656 ?
Na1 N1 2.8042(14) 1_655 ?
Na1 C1 2.8718(15) 3_756 ?
Na1 C2 3.0143(14) 1_655 ?
Na1 Na1 3.4510(11) 3_756 ?
O1 S1 1.4545(10) . ?
O2 S1 1.4549(10) . ?
O2 Na1 2.3513(11) 1_455 ?
O3 C12 1.4320(18) . ?
O3 C9 1.4352(17) . ?
N1 C2 1.1598(18) . ?
N1 Na1 2.4532(13) 3_656 ?
N1 Na1 2.8042(14) 1_455 ?
S1 C1 1.6832(14) . ?
S1 C3 1.7800(13) . ?
C1 C2 1.3958(19) . ?
C1 Na1 2.8718(15) 3_756 ?
C1 H1 0.891(19) . ?
C2 Na1 3.0143(14) 1_455 ?
C3 C8 1.3888(19) . ?
C3 C4 1.390(2) . ?
C4 C5 1.387(2) . ?
C4 H4 0.9500 . ?
C5 C6 1.389(2) . ?
C5 H5 0.9500 . ?
C6 C7 1.382(2) . ?
C6 H6 0.9500 . ?
C7 C8 1.395(2) . ?
C7 H7 0.9500 . ?
C8 H8 0.9500 . ?
C9 C10 1.520(2) . ?
C9 H9A 0.9900 . ?
C9 H9B 0.9900 . ?
C10 C11 1.514(2) . ?
C10 H10A 0.9900 . ?
C10 H10B 0.9900 . ?
C11 C12 1.520(2) . ?
C11 H11A 0.9900 . ?
C11 H11B 0.9900 . ?
C12 H12A 0.9900 . ?
C12 H12B 0.9900 . ?

loop_
_geom_torsion_atom_site_label_1
_geom_torsion_atom_site_label_2
_geom_torsion_atom_site_label_3
_geom_torsion_atom_site_label_4
_geom_torsion
_geom_torsion_site_symmetry_1
_geom_torsion_site_symmetry_2
_geom_torsion_site_symmetry_3
_geom_torsion_site_symmetry_4
_geom_torsion_publ_flag
O3 Na1 O1 S1 98.96(10) . . . . ?
O2 Na1 O1 S1 -172.73(9) 1_655 . . . ?
N1 Na1 O1 S1 8.73(10) 3_656 . . . ?
N1 Na1 O1 S1 -90.35(10) 1_655 . . . ?
C1 Na1 O1 S1 -59.80(16) 3_756 . . . ?
C2 Na1 O1 S1 -110.88(10) 1_655 . . . ?
Na1 Na1 O1 S1 -44.47(9) 3_756 . . . ?
O1 Na1 O3 C12 -78.68(12) . . . . ?
O2 Na1 O3 C12 -174.94(12) 1_655 . . . ?
N1 Na1 O3 C12 9.04(12) 3_656 . . . ?
N1 Na1 O3 C12 138.71(17) 1_655 . . . ?
C1 Na1 O3 C12 93.42(12) 3_756 . . . ?
C2 Na1 O3 C12 158.42(11) 1_655 . . . ?
Na1 Na1 O3 C12 24.79(15) 3_756 . . . ?
O1 Na1 O3 C9 122.12(11) . . . . ?
O2 Na1 O3 C9 25.86(12) 1_655 . . . ?
N1 Na1 O3 C9 -150.16(12) 3_656 . . . ?
N1 Na1 O3 C9 -20.5(2) 1_655 . . . ?
C1 Na1 O3 C9 -65.78(12) 3_756 . . . ?
C2 Na1 O3 C9 -0.77(15) 1_655 . . . ?
Na1 Na1 O3 C9 -134.41(11) 3_756 . . . ?
Na1 O1 S1 O2 -61.81(11) . . . . ?
Na1 O1 S1 C1 63.71(11) . . . . ?
Na1 O1 S1 C3 -178.43(9) . . . . ?
Na1 O2 S1 O1 132.07(8) 1_455 . . . ?
Na1 O2 S1 C1 6.30(11) 1_455 . . . ?
Na1 O2 S1 C3 -111.97(9) 1_455 . . . ?
O1 S1 C1 C2 -157.12(10) . . . . ?
O2 S1 C1 C2 -26.51(12) . . . . ?
C3 S1 C1 C2 88.77(12) . . . . ?
O1 S1 C1 Na1 -35.43(8) . . . 3_756 ?
O2 S1 C1 Na1 95.19(7) . . . 3_756 ?
C3 S1 C1 Na1 -149.54(6) . . . 3_756 ?
Na1 N1 C2 Na1 64.3(3) 3_656 . . 1_455 ?
S1 C1 C2 Na1 29.46(12) . . . 1_455 ?
Na1 C1 C2 Na1 -96.87(7) 3_756 . . 1_455 ?
O1 S1 C3 C8 147.98(11) . . . . ?
O2 S1 C3 C8 22.87(13) . . . . ?
C1 S1 C3 C8 -94.61(12) . . . . ?
O1 S1 C3 C4 -34.21(13) . . . . ?
O2 S1 C3 C4 -159.32(11) . . . . ?
C1 S1 C3 C4 83.20(13) . . . . ?
C8 C3 C4 C5 0.4(2) . . . . ?
S1 C3 C4 C5 -177.41(12) . . . . ?
C3 C4 C5 C6 -0.6(2) . . . . ?
C4 C5 C6 C7 0.0(2) . . . . ?
C5 C6 C7 C8 0.7(2) . . . . ?
C4 C3 C8 C7 0.4(2) . . . . ?
S1 C3 C8 C7 178.14(11) . . . . ?
C6 C7 C8 C3 -0.9(2) . . . . ?
C12 O3 C9 C10 -39.20(16) . . . . ?
Na1 O3 C9 C10 123.22(12) . . . . ?
O3 C9 C10 C11 25.39(19) . . . . ?
C9 C10 C11 C12 -3.2(2) . . . . ?
C9 O3 C12 C11 37.18(18) . . . . ?
Na1 O3 C12 C11 -125.71(14) . . . . ?
C10 C11 C12 O3 -20.1(2) . . . . ?
